data_1511140
loop_
_publ_author_name
'Pareti, L.'
'Moze, O.'
'Marusi, G.'
'Solzi, M.'
'David, W.I.F.'

_publ_section_title
;
 Preferential site occupation in Y and La substituted Pr2 Fe14 B
 intermetallic compounds
;
_journal_name_full 'Physik (Berlin)'
_journal_page_first 747
_journal_page_last 750
_journal_volume 156
_journal_year 1989
_chemical_formula_sum 'B Fe14 La0.3 Pr1.7'
_chemical_name_systematic 'Pr1.7 La.3 Fe14 B'
_space_group_IT_number 136
_symmetry_space_group_name_Hall '-P 4n 2n'
_symmetry_space_group_name_H-M 'P 42/m n m'
_cell_angle_alpha 90
_cell_angle_beta 90
_cell_angle_gamma 90
_cell_formula_units_Z 4
_cell_length_a 8.7905
_cell_length_b 8.7905
_cell_length_c 12.2512
_cell_volume 946.686
_citation_journal_id_ASTM PHYBE3
_cod_data_source_file boron0-1_243.cif
_cod_data_source_block B1Fe14La0.3Pr1.7
_cod_original_cell_volume 946.6855
_cod_original_formula_sum 'B1 Fe14 La0.3 Pr1.7'
_cod_database_code 1511140

loop_
_symmetry_equiv_pos_as_xyz
x,y,z
-y+1/2,x+1/2,z+1/2
-x,-y,z
y+1/2,-x+1/2,z+1/2
x+1/2,-y+1/2,-z+1/2
y,x,-z
-x+1/2,y+1/2,-z+1/2
-y,-x,-z
-x,-y,-z
y-1/2,-x-1/2,-z-1/2
x,y,-z
-y-1/2,x-1/2,-z-1/2
-x-1/2,y-1/2,z-1/2
-y,-x,z
x-1/2,-y-1/2,z-1/2
y,x,z

loop_
_atom_site_label
_atom_site_type_symbol
_atom_site_fract_x
_atom_site_fract_y
_atom_site_fract_z
_atom_site_occupancy
_atom_site_U_iso_or_equiv
Fe1 Fe 0.2243 0.567 0.1285 1 0.0
Fe3 Fe 0.0973 0.0973 0.207 1 0.0
Pr2 Pr 0.1424 -0.1424 0 0.81 0.0
Fe4 Fe 0.3192 0.3192 0.2459 1 0.0
Fe2 Fe 0.0355 0.3596 0.1772 1 0.0
La2 La 0.1424 -0.1424 0 0.19 0.0
Fe6 Fe 0 0.5 0 1 0.0
Fe5 Fe 0.5 0.5 0.1131 1 0.0
B1 B 0.378 -0.378 0 1 0.0
Pr1 Pr 0.2711 0.2711 0 0.89 0.0
La1 La 0.2711 0.2711 0 0.11 0.0
